data_4330626
loop_
_publ_author_name
'Ilya M. Sluch'
'Anthea J. Miranda'
'Oussama Elbjeirami'
'Mohammad A. Omary'
'LeGrande M. Slaughter'

_publ_section_title
;
 Interplay of Metallophilic Interactions, \p-\p Stacking, and Ligand
 Substituent Effects in the Structures and Luminescence Properties of
 Neutral PtII and PdII Aryl Isocyanide Complexes
;
_journal_name_full 'Inorganic Chemistry'
_journal_page_first 10728
_journal_page_last 10746
_journal_paper_doi 10.1021/ic301104a
_journal_volume 51
_journal_year 2012
_chemical_formula_moiety 'C18 H18 Cl2 N2 Pd'
_chemical_formula_sum 'C18 H18 Cl2 N2 Pd'
_chemical_formula_weight 439.64
_chemical_name_common 'Bis(2,6-dimethylphenylisocyanide) palladium dichloride'
_chemical_name_systematic cis-Dichlorobis(2,6-dimethylphenylisocyanide)palladium(II)
_space_group_IT_number 2
_symmetry_cell_setting triclinic
_symmetry_Int_Tables_number 2
_symmetry_space_group_name_Hall '-P 1'
_symmetry_space_group_name_H-M 'P -1'
_atom_sites_solution_hydrogens geom
_atom_sites_solution_primary direct
_atom_sites_solution_secondary difmap
_audit_creation_method SHELXL-97
_cell_angle_alpha 85.4011(4)
_cell_angle_beta 80.3707(5)
_cell_angle_gamma 87.6240(5)
_cell_formula_units_Z 2
_cell_length_a 8.0383(1)
_cell_length_b 10.4097(1)
_cell_length_c 10.7831(1)
_cell_measurement_reflns_used 9971
_cell_measurement_temperature 115(2)
_cell_measurement_theta_max 30.47
_cell_measurement_theta_min 2.85
_cell_volume 886.352(16)
_computing_cell_refinement 'Bruker SAINT'
_computing_data_collection 'Bruker APEX2'
_computing_data_reduction 'Bruker SAINT'
_computing_molecular_graphics 'Bruker SHELXTL (XP)'
_computing_publication_material 'Bruker SHELXTL (XCIF)'
_computing_structure_refinement 'Bruker SHELXTL (XL)'
_computing_structure_solution 'Bruker SHELXTL (XS)'
_diffrn_ambient_temperature 115(2)
_diffrn_detector_area_resol_mean 0.75
_diffrn_measured_fraction_theta_full 0.995
_diffrn_measured_fraction_theta_max 0.995
_diffrn_measurement_device_type 'Bruker SMART APEX II CCD'
_diffrn_measurement_method 'phi and omega scans'
_diffrn_radiation_monochromator graphite
_diffrn_radiation_probe x-ray
_diffrn_radiation_type MoK\a
_diffrn_radiation_wavelength 0.71073
_diffrn_reflns_av_R_equivalents 0.0182
_diffrn_reflns_av_sigmaI/netI 0.0176
_diffrn_reflns_limit_h_max 10
_diffrn_reflns_limit_h_min -10
_diffrn_reflns_limit_k_max 13
_diffrn_reflns_limit_k_min -13
_diffrn_reflns_limit_l_max 14
_diffrn_reflns_limit_l_min -14
_diffrn_reflns_number 14163
_diffrn_reflns_theta_full 28.25
_diffrn_reflns_theta_max 28.25
_diffrn_reflns_theta_min 1.96
_diffrn_source 'fine-focus sealed tube'
_diffrn_standards_decay_% N/A
_diffrn_standards_interval_count N/A
_diffrn_standards_interval_time N/A
_diffrn_standards_number 0
_exptl_absorpt_coefficient_mu 1.348
_exptl_absorpt_correction_T_max 0.8659
_exptl_absorpt_correction_T_min 0.6426
_exptl_absorpt_correction_type multi-scan
_exptl_absorpt_process_details 'Bruker SADABS'
_exptl_crystal_colour yellow
_exptl_crystal_density_diffrn 1.647
_exptl_crystal_description polyhedron
_exptl_crystal_F_000 440
_exptl_crystal_recrystallization_method 'slow diffusion of n-hexane into dichloromethane soln'
_exptl_crystal_size_max 0.36
_exptl_crystal_size_mid 0.20
_exptl_crystal_size_min 0.11
_refine_diff_density_max 0.388
_refine_diff_density_min -0.471
_refine_diff_density_rms 0.054
_refine_ls_extinction_coef 0.0037(4)
_refine_ls_extinction_expression Fc^*^=kFc[1+0.001xFc^2^\l^3^/sin(2\q)]^-1/4^
_refine_ls_extinction_method SHELXL
_refine_ls_goodness_of_fit_ref 1.054
_refine_ls_hydrogen_treatment constr
_refine_ls_matrix_type full
_refine_ls_number_parameters 213
_refine_ls_number_reflns 4363
_refine_ls_number_restraints 0
_refine_ls_restrained_S_all 1.054
_refine_ls_R_factor_all 0.0166
_refine_ls_R_factor_gt 0.0158
_refine_ls_shift/su_max 0.002
_refine_ls_shift/su_mean 0.000
_refine_ls_structure_factor_coef Fsqd
_refine_ls_weighting_details 'calc w=1/[\s^2^(Fo^2^)+(0.0163P)^2^+0.4580P] where P=(Fo^2^+2Fc^2^)/3'
_refine_ls_weighting_scheme calc
_refine_ls_wR_factor_gt 0.0399
_refine_ls_wR_factor_ref 0.0404
_reflns_number_gt 4226
_reflns_number_total 4363
_reflns_threshold_expression >2sigma(I)
_cod_data_source_file ic301104a_si_002_16.cif
_cod_data_source_block cmplx12
_cod_original_cell_volume 886.353(16)
_cod_database_code 4330626

loop_
_symmetry_equiv_pos_as_xyz
'x, y, z'
'-x, -y, -z'

loop_
_atom_site_label
_atom_site_type_symbol
_atom_site_fract_x
_atom_site_fract_y
_atom_site_fract_z
_atom_site_U_iso_or_equiv
_atom_site_adp_type
_atom_site_occupancy
_atom_site_symmetry_multiplicity
_atom_site_calc_flag
_atom_site_refinement_flags
Pd1 Pd 0.242176(12) 0.513220(9) 0.509273(8) 0.01408(4) Uani 1 1 d .
Cl1 Cl 0.34719(5) 0.43817(3) 0.31484(3) 0.02440(8) Uani 1 1 d .
Cl2 Cl 0.15545(5) 0.70943(3) 0.42292(3) 0.02346(7) Uani 1 1 d .
C1 C 0.30800(17) 0.34876(13) 0.58590(12) 0.0191(3) Uani 1 1 d .
N1 N 0.34206(14) 0.24983(11) 0.63103(11) 0.0184(2) Uani 1 1 d .
C2 C 0.16436(17) 0.57762(13) 0.67257(12) 0.0179(2) Uani 1 1 d .
N2 N 0.12558(14) 0.62115(11) 0.76766(10) 0.0171(2) Uani 1 1 d .
C11 C 0.37322(16) 0.12256(12) 0.67665(12) 0.0169(2) Uani 1 1 d .
C12 C 0.45436(16) 0.10185(13) 0.78179(12) 0.0177(2) Uani 1 1 d .
C13 C 0.48068(17) -0.02624(14) 0.82356(13) 0.0205(3) Uani 1 1 d .
H13 H 0.5341 -0.0451 0.8954 0.025 Uiso 1 1 calc R
C14 C 0.43059(18) -0.12700(14) 0.76267(14) 0.0227(3) Uani 1 1 d .
H14 H 0.4504 -0.2136 0.7929 0.027 Uiso 1 1 calc R
C15 C 0.35166(17) -0.10176(13) 0.65776(14) 0.0212(3) Uani 1 1 d .
H15 H 0.3195 -0.1715 0.6161 0.025 Uiso 1 1 calc R
C16 C 0.31917(16) 0.02381(13) 0.61290(13) 0.0184(3) Uani 1 1 d .
C17 C 0.50765(19) 0.21152(14) 0.84677(14) 0.0231(3) Uani 1 1 d .
H17A H 0.5938 0.1805 0.8973 0.035 Uiso 1 1 calc R
H17B H 0.4097 0.2465 0.9019 0.035 Uiso 1 1 calc R
H17C H 0.5543 0.2792 0.7836 0.035 Uiso 1 1 calc R
C18 C 0.22923(18) 0.05408(15) 0.50237(13) 0.0226(3) Uani 1 1 d .
H18A H 0.2974 0.1119 0.4394 0.034 Uiso 1 1 calc R
H18B H 0.1196 0.0961 0.5307 0.034 Uiso 1 1 calc R
H18C H 0.2119 -0.0260 0.4648 0.034 Uiso 1 1 calc R
C21 C 0.08439(16) 0.67494(13) 0.88430(12) 0.0163(2) Uani 1 1 d .
C22 C -0.02142(16) 0.78530(13) 0.89161(13) 0.0187(3) Uani 1 1 d .
C23 C -0.05875(17) 0.83615(14) 1.00912(14) 0.0231(3) Uani 1 1 d .
H23 H -0.1292 0.9115 1.0187 0.028 Uiso 1 1 calc R
C24 C 0.00555(18) 0.77824(15) 1.11226(13) 0.0240(3) Uani 1 1 d .
H24 H -0.0222 0.8141 1.1917 0.029 Uiso 1 1 calc R
C25 C 0.10987(17) 0.66865(14) 1.10097(13) 0.0215(3) Uani 1 1 d .
H25 H 0.1521 0.6301 1.1728 0.026 Uiso 1 1 calc R
C26 C 0.15318(16) 0.61468(13) 0.98573(12) 0.0174(2) Uani 1 1 d .
C27 C -0.09021(19) 0.84388(15) 0.77814(15) 0.0259(3) Uani 1 1 d .
H27A H -0.1721 0.7861 0.7560 0.039 Uiso 1 1 calc R
H27B H 0.0024 0.8566 0.7071 0.039 Uiso 1 1 calc R
H27C H -0.1459 0.9272 0.7972 0.039 Uiso 1 1 calc R
C28 C 0.26985(17) 0.49887(14) 0.96844(13) 0.0214(3) Uani 1 1 d .
H28A H 0.3040 0.4692 1.0493 0.032 Uiso 1 1 calc R
H28B H 0.3701 0.5220 0.9068 0.032 Uiso 1 1 calc R
H28C H 0.2117 0.4298 0.9380 0.032 Uiso 1 1 calc R

loop_
_atom_site_aniso_label
_atom_site_aniso_U_11
_atom_site_aniso_U_22
_atom_site_aniso_U_33
_atom_site_aniso_U_23
_atom_site_aniso_U_13
_atom_site_aniso_U_12
Pd1 0.01996(6) 0.01213(6) 0.01025(5) -0.00025(3) -0.00328(3) 0.00051(3)
Cl1 0.03726(19) 0.02011(16) 0.01473(15) -0.00354(12) -0.00150(13) 0.00506(13)
Cl2 0.03812(19) 0.01656(15) 0.01577(15) -0.00090(11) -0.00668(13) 0.00685(13)
C1 0.0218(6) 0.0199(6) 0.0157(6) -0.0017(5) -0.0031(5) -0.0015(5)
N1 0.0196(5) 0.0176(5) 0.0177(5) 0.0010(4) -0.0032(4) -0.0004(4)
C2 0.0208(6) 0.0171(6) 0.0160(6) 0.0018(5) -0.0054(5) -0.0003(5)
N2 0.0184(5) 0.0183(5) 0.0145(5) 0.0008(4) -0.0036(4) -0.0012(4)
C11 0.0163(6) 0.0143(6) 0.0184(6) 0.0034(5) -0.0004(5) 0.0007(4)
C12 0.0148(6) 0.0201(6) 0.0171(6) 0.0002(5) 0.0001(5) -0.0003(5)
C13 0.0191(6) 0.0232(7) 0.0174(6) 0.0029(5) -0.0013(5) 0.0038(5)
C14 0.0235(7) 0.0166(6) 0.0249(7) 0.0041(5) 0.0014(5) 0.0028(5)
C15 0.0194(6) 0.0175(6) 0.0257(7) -0.0019(5) -0.0003(5) -0.0015(5)
C16 0.0149(6) 0.0198(6) 0.0193(6) -0.0003(5) 0.0000(5) -0.0001(5)
C17 0.0252(7) 0.0232(7) 0.0216(7) -0.0004(5) -0.0059(5) -0.0029(5)
C18 0.0217(7) 0.0247(7) 0.0226(7) -0.0016(5) -0.0069(5) 0.0001(5)
C21 0.0155(6) 0.0199(6) 0.0134(6) -0.0029(5) -0.0009(4) -0.0036(5)
C22 0.0156(6) 0.0193(6) 0.0208(6) -0.0001(5) -0.0016(5) -0.0032(5)
C23 0.0192(6) 0.0215(7) 0.0277(7) -0.0072(5) 0.0020(5) -0.0024(5)
C24 0.0237(7) 0.0290(7) 0.0194(6) -0.0096(6) 0.0016(5) -0.0075(6)
C25 0.0209(6) 0.0302(7) 0.0143(6) -0.0018(5) -0.0035(5) -0.0071(5)
C26 0.0152(6) 0.0213(6) 0.0159(6) -0.0009(5) -0.0020(5) -0.0051(5)
C27 0.0215(7) 0.0266(7) 0.0289(7) 0.0026(6) -0.0058(6) 0.0023(5)
C28 0.0197(6) 0.0249(7) 0.0194(6) 0.0011(5) -0.0040(5) 0.0009(5)

loop_
_atom_type_symbol
_atom_type_description
_atom_type_scat_dispersion_real
_atom_type_scat_dispersion_imag
_atom_type_scat_source
C C 0.0033 0.0016 'International Tables Vol C Tables 4.2.6.8 and 6.1.1.4'
H H 0.0000 0.0000 'International Tables Vol C Tables 4.2.6.8 and 6.1.1.4'
N N 0.0061 0.0033 'International Tables Vol C Tables 4.2.6.8 and 6.1.1.4'
Cl Cl 0.1484 0.1585 'International Tables Vol C Tables 4.2.6.8 and 6.1.1.4'
Pd Pd -0.9988 1.0072 'International Tables Vol C Tables 4.2.6.8 and 6.1.1.4'

loop_
_geom_angle_atom_site_label_1
_geom_angle_atom_site_label_2
_geom_angle_atom_site_label_3
_geom_angle
C2 Pd1 C1 91.42(5)
C2 Pd1 Cl2 87.12(4)
C1 Pd1 Cl2 178.06(4)
C2 Pd1 Cl1 177.49(4)
C1 Pd1 Cl1 88.18(4)
Cl2 Pd1 Cl1 93.336(12)
N1 C1 Pd1 177.81(12)
C1 N1 C11 173.35(14)
N2 C2 Pd1 175.91(12)
C2 N2 C21 177.89(13)
C12 C11 C16 124.26(12)
C12 C11 N1 118.67(12)
C16 C11 N1 117.07(12)
C13 C12 C11 116.18(12)
C13 C12 C17 122.02(13)
C11 C12 C17 121.79(12)
C14 C13 C12 121.49(13)
C14 C13 H13 119.3
C12 C13 H13 119.3
C13 C14 C15 120.30(13)
C13 C14 H14 119.8
C15 C14 H14 119.8
C16 C15 C14 120.96(13)
C16 C15 H15 119.5
C14 C15 H15 119.5
C15 C16 C11 116.79(13)
C15 C16 C18 122.17(13)
C11 C16 C18 121.03(12)
C12 C17 H17A 109.5
C12 C17 H17B 109.5
H17A C17 H17B 109.5
C12 C17 H17C 109.5
H17A C17 H17C 109.5
H17B C17 H17C 109.5
C16 C18 H18A 109.5
C16 C18 H18B 109.5
H18A C18 H18B 109.5
C16 C18 H18C 109.5
H18A C18 H18C 109.5
H18B C18 H18C 109.5
C26 C21 C22 124.42(12)
C26 C21 N2 117.46(12)
C22 C21 N2 118.12(12)
C23 C22 C21 116.34(13)
C23 C22 C27 122.60(13)
C21 C22 C27 121.06(12)
C24 C23 C22 120.90(13)
C24 C23 H23 119.5
C22 C23 H23 119.5
C23 C24 C25 120.90(13)
C23 C24 H24 119.5
C25 C24 H24 119.5
C24 C25 C26 120.72(13)
C24 C25 H25 119.6
C26 C25 H25 119.6
C25 C26 C21 116.70(13)
C25 C26 C28 122.45(13)
C21 C26 C28 120.85(12)
C22 C27 H27A 109.5
C22 C27 H27B 109.5
H27A C27 H27B 109.5
C22 C27 H27C 109.5
H27A C27 H27C 109.5
H27B C27 H27C 109.5
C26 C28 H28A 109.5
C26 C28 H28B 109.5
H28A C28 H28B 109.5
C26 C28 H28C 109.5
H28A C28 H28C 109.5
H28B C28 H28C 109.5

loop_
_geom_bond_atom_site_label_1
_geom_bond_atom_site_label_2
_geom_bond_distance
Pd1 C2 1.9307(13)
Pd1 C1 1.9333(14)
Pd1 Cl2 2.3063(3)
Pd1 Cl1 2.3097(3)
C1 N1 1.1459(18)
N1 C11 1.4032(17)
C2 N2 1.1444(18)
N2 C21 1.4012(16)
C11 C12 1.3977(19)
C11 C16 1.4030(19)
C12 C13 1.3920(19)
C12 C17 1.4991(19)
C13 C14 1.388(2)
C13 H13 0.9500
C14 C15 1.389(2)
C14 H14 0.9500
C15 C16 1.3869(19)
C15 H15 0.9500
C16 C18 1.5005(19)
C17 H17A 0.9800
C17 H17B 0.9800
C17 H17C 0.9800
C18 H18A 0.9800
C18 H18B 0.9800
C18 H18C 0.9800
C21 C26 1.3996(19)
C21 C22 1.4002(19)
C22 C23 1.3939(19)
C22 C27 1.501(2)
C23 C24 1.388(2)
C23 H23 0.9500
C24 C25 1.389(2)
C24 H24 0.9500
C25 C26 1.3899(18)
C25 H25 0.9500
C26 C28 1.5005(19)
C27 H27A 0.9800
C27 H27B 0.9800
C27 H27C 0.9800
C28 H28A 0.9800
C28 H28B 0.9800
C28 H28C 0.9800

loop_
_geom_torsion_atom_site_label_1
_geom_torsion_atom_site_label_2
_geom_torsion_atom_site_label_3
_geom_torsion_atom_site_label_4
_geom_torsion
C16 C11 C12 C13 -0.20(19)
N1 C11 C12 C13 179.47(11)
C16 C11 C12 C17 -179.37(12)
N1 C11 C12 C17 0.30(19)
C11 C12 C13 C14 0.76(19)
C17 C12 C13 C14 179.93(13)
C12 C13 C14 C15 -0.2(2)
C13 C14 C15 C16 -0.9(2)
C14 C15 C16 C11 1.43(19)
C14 C15 C16 C18 -178.01(13)
C12 C11 C16 C15 -0.88(19)
N1 C11 C16 C15 179.45(12)
C12 C11 C16 C18 178.57(12)
N1 C11 C16 C18 -1.10(18)
C26 C21 C22 C23 -0.14(19)
N2 C21 C22 C23 -179.72(12)
C26 C21 C22 C27 -179.90(13)
N2 C21 C22 C27 0.53(19)
C21 C22 C23 C24 -0.59(19)
C27 C22 C23 C24 179.15(13)
C22 C23 C24 C25 0.5(2)
C23 C24 C25 C26 0.4(2)
C24 C25 C26 C21 -1.04(19)
C24 C25 C26 C28 178.01(13)
C22 C21 C26 C25 0.95(19)
N2 C21 C26 C25 -179.47(11)
C22 C21 C26 C28 -178.12(12)
N2 C21 C26 C28 1.46(18)
